data_1562199
loop_
_publ_author_name
'Ar\?ic\?i, M\"ursel'
'Ye\,silel, Okan Zafer'
'Ye\,sil\"oz, Ye\,sim'
'\,Sahin, Onur'

_publ_section_title
;
 One- and three-dimensional silver(I)-5-sulfosalicylate coordination
 polymers having ligand-supported and unsupported argentophilic
 interactions
;
_journal_name_full 'Journal of Solid State Chemistry'
_journal_page_first 70
_journal_page_last 78
_journal_paper_doi 10.1016/j.jssc.2014.08.009
_journal_volume 220
_journal_year 2014
_chemical_formula_moiety 'C15 H24 Ag2 N2 O6 S'
_chemical_formula_sum 'C15 H24 Ag2 N2 O6 S'
_chemical_formula_weight 576.16
_space_group_IT_number 61
_space_group_name_Hall '-P 2ac 2ab'
_space_group_name_H-M_alt 'P b c a'
_symmetry_cell_setting orthorhombic
_symmetry_Int_Tables_number 61
_symmetry_space_group_name_Hall '-P 2ac 2ab'
_symmetry_space_group_name_H-M 'P b c a'
_atom_sites_solution_hydrogens geom
_atom_sites_solution_primary direct
_atom_sites_solution_secondary difmap
_audit_creation_method SHELXL-97
_cell_angle_alpha 90.00
_cell_angle_beta 90.00
_cell_angle_gamma 90.00
_cell_formula_units_Z 8
_cell_length_a 9.6198(2)
_cell_length_b 14.8828(3)
_cell_length_c 26.3832(5)
_cell_measurement_reflns_used 3264
_cell_measurement_temperature 296
_cell_measurement_theta_max 21.68
_cell_measurement_theta_min 2.96
_cell_volume 3777.27(13)
_computing_cell_refinement 'SAINT V7.66A (Bruker AXS, 2009)'
_computing_data_reduction 'SAINT V7.66A (Bruker AXS, 2009)'
_computing_molecular_graphics 'ORTEP-3 for Windows (Farrugia, 1997)'
_computing_publication_material 'WinGX (Farrugia, 1999)'
_computing_structure_refinement 'SHELXL-97 (Sheldrick, 2008)'
_computing_structure_solution 'SHELXS-97 (Sheldrick, 2008)'
_diffrn_ambient_temperature 296
_diffrn_detector_area_resol_mean 8.3333
_diffrn_measured_fraction_theta_full 0.999
_diffrn_measured_fraction_theta_max 0.999
_diffrn_measurement_device_type 'Bruker APEX-II CCD'
_diffrn_measurement_method '\f and \w scans'
_diffrn_radiation_monochromator graphite
_diffrn_radiation_source 'sealed tube'
_diffrn_radiation_type MoK\a
_diffrn_radiation_wavelength 0.71073
_diffrn_reflns_av_R_equivalents 0.0621
_diffrn_reflns_av_sigmaI/netI 0.0522
_diffrn_reflns_limit_h_max 11
_diffrn_reflns_limit_h_min -11
_diffrn_reflns_limit_k_max 18
_diffrn_reflns_limit_k_min -17
_diffrn_reflns_limit_l_max 32
_diffrn_reflns_limit_l_min -32
_diffrn_reflns_number 21176
_diffrn_reflns_theta_full 26.00
_diffrn_reflns_theta_max 26.00
_diffrn_reflns_theta_min 2.74
_diffrn_standards_number 0
_exptl_absorpt_coefficient_mu 2.218
_exptl_absorpt_correction_type none
_exptl_crystal_colour brown
_exptl_crystal_density_diffrn 2.026
_exptl_crystal_density_method 'not measured'
_exptl_crystal_description PRISM
_exptl_crystal_F_000 2288
_exptl_crystal_size_max 0.25
_exptl_crystal_size_mid 0.15
_exptl_crystal_size_min 0.14
_refine_diff_density_max 1.060
_refine_diff_density_min -0.848
_refine_diff_density_rms 0.110
_refine_ls_extinction_method none
_refine_ls_goodness_of_fit_ref 1.018
_refine_ls_hydrogen_treatment constr
_refine_ls_matrix_type full
_refine_ls_number_parameters 245
_refine_ls_number_reflns 3706
_refine_ls_number_restraints 0
_refine_ls_restrained_S_all 1.018
_refine_ls_R_factor_all 0.1066
_refine_ls_R_factor_gt 0.0509
_refine_ls_shift/su_max 0.001
_refine_ls_shift/su_mean 0.000
_refine_ls_structure_factor_coef Fsqd
_refine_ls_weighting_details 'calc w=1/[\s^2^(Fo^2^)+(0.0485P)^2^+13.4591P] where P=(Fo^2^+2Fc^2^)/3'
_refine_ls_weighting_scheme calc
_refine_ls_wR_factor_gt 0.1076
_refine_ls_wR_factor_ref 0.1357
_reflns_number_gt 2088
_reflns_number_total 3706
_reflns_threshold_expression I>2\s(I)
_cod_data_source_file JSSC-2014-220-70.cif
_cod_data_source_block matrix_0m
_cod_original_sg_symbol_Hall -P2ac2ab
_cod_original_sg_symbol_H-M Pbca
_cod_database_code 1562199

loop_
_symmetry_equiv_pos_as_xyz
'x, y, z'
'-x+1/2, -y, z+1/2'
'x+1/2, -y+1/2, -z'
'-x, y+1/2, -z+1/2'
'-x, -y, -z'
'x-1/2, y, -z-1/2'
'-x-1/2, y-1/2, z'
'x, -y-1/2, z-1/2'

loop_
_atom_site_label
_atom_site_type_symbol
_atom_site_fract_x
_atom_site_fract_y
_atom_site_fract_z
_atom_site_U_iso_or_equiv
_atom_site_adp_type
_atom_site_occupancy
_atom_site_symmetry_multiplicity
_atom_site_calc_flag
_atom_site_refinement_flags
_atom_site_disorder_assembly
_atom_site_disorder_group
C1 C 0.4763(6) -0.0824(4) 0.3594(2) 0.0332(15) Uani 1 1 d . . .
C2 C 0.5770(6) -0.0712(4) 0.3956(2) 0.0359(16) Uani 1 1 d . . .
H2 H 0.5508 -0.0670 0.4295 0.043 Uiso 1 1 calc R . .
C3 C 0.7167(6) -0.0659(4) 0.3832(2) 0.0344(15) Uani 1 1 d . . .
C4 C 0.7566(7) -0.0749(4) 0.3322(2) 0.0386(16) Uani 1 1 d . . .
C5 C 0.6545(7) -0.0868(5) 0.2954(2) 0.0443(17) Uani 1 1 d . . .
H5 H 0.6799 -0.0933 0.2616 0.053 Uiso 1 1 calc R . .
C6 C 0.5156(7) -0.0890(5) 0.3087(2) 0.0404(17) Uani 1 1 d . . .
H6 H 0.4481 -0.0949 0.2837 0.048 Uiso 1 1 calc R . .
C7 C 0.8209(7) -0.0485(5) 0.4243(3) 0.0422(17) Uani 1 1 d . . .
C8 C 0.0267(10) 0.1652(6) 0.3264(4) 0.075(3) Uani 1 1 d . . .
H8A H -0.0372 0.2156 0.3254 0.091 Uiso 1 1 calc R . .
H8B H -0.0281 0.1105 0.3276 0.091 Uiso 1 1 calc R . .
C9 C 0.1136(11) 0.1653(7) 0.2787(4) 0.093(3) Uani 1 1 d . . .
H9A H 0.1759 0.2165 0.2797 0.112 Uiso 1 1 calc R . .
H9B H 0.1702 0.1114 0.2783 0.112 Uiso 1 1 calc R . .
C10 C 0.0321(10) 0.1692(7) 0.2314(4) 0.087(3) Uani 1 1 d . . .
H10A H -0.0276 0.2216 0.2326 0.105 Uiso 1 1 calc R . .
H10B H -0.0274 0.1166 0.2298 0.105 Uiso 1 1 calc R . .
C11 C 0.1190(12) 0.1733(7) 0.1830(4) 0.098(3) Uani 1 1 d . . .
H11A H 0.1777 0.2262 0.1844 0.117 Uiso 1 1 calc R . .
H11B H 0.1792 0.1210 0.1819 0.117 Uiso 1 1 calc R . .
C12 C 0.0370(11) 0.1762(7) 0.1368(4) 0.089(3) Uani 1 1 d . C .
H12A H -0.0237 0.2282 0.1382 0.107 Uiso 1 1 calc R . .
H12B H -0.0214 0.1231 0.1355 0.107 Uiso 1 1 calc R . .
C13 C 0.1235(12) 0.1809(8) 0.0878(5) 0.110(5) Uani 1 1 d . . .
H13A H 0.2042 0.1423 0.0911 0.132 Uiso 1 1 calc R A 1
H13B H 0.1559 0.2419 0.0828 0.132 Uiso 1 1 calc R A 1
C15 C -0.089(2) 0.1946(10) 0.0275(6) 0.141(7) Uani 1 1 d . . .
H15A H -0.1474 0.1563 0.0066 0.169 Uiso 1 1 calc R B 1
H15B H -0.1358 0.1992 0.0600 0.169 Uiso 1 1 calc R B 1
Ag1 Ag 0.11060(6) 0.00274(5) 0.46458(2) 0.0571(2) Uani 1 1 d . . .
Ag2 Ag 0.00833(9) 0.19783(6) 0.44041(3) 0.0964(3) Uani 1 1 d . . .
N1 N 0.1120(8) 0.1714(5) 0.3728(3) 0.074(2) Uani 1 1 d . . .
H1A H 0.1759 0.2148 0.3681 0.089 Uiso 1 1 calc R . .
H1B H 0.1583 0.1192 0.3764 0.089 Uiso 1 1 calc R . .
N2 N -0.0962(13) 0.2725(11) 0.0078(5) 0.189(7) Uani 1 1 d . . .
H2A H -0.0659 0.3117 0.0313 0.227 Uiso 1 1 calc R . .
H2B H -0.1867 0.2845 0.0026 0.227 Uiso 1 1 calc R . .
O1 O 0.2652(7) 0.0045(4) 0.3893(2) 0.0854(17) Uani 1 1 d . . .
O2 O 0.2922(6) -0.1362(5) 0.4227(3) 0.112(3) Uani 1 1 d . . .
O3 O 0.2260(6) -0.1262(8) 0.3392(3) 0.158(4) Uani 1 1 d . . .
O4 O 0.8894(5) -0.0728(4) 0.31602(17) 0.0555(14) Uani 1 1 d . . .
H4 H 0.9414 -0.0662 0.3404 0.083 Uiso 1 1 calc R . .
O5 O 0.9453(5) -0.0388(4) 0.41178(18) 0.0557(14) Uani 1 1 d . . .
O6 O 0.7768(5) -0.0434(5) 0.46813(18) 0.079(2) Uani 1 1 d . . .
S1 S 0.29986(17) -0.08443(13) 0.37731(6) 0.0420(4) Uani 1 1 d . . .
C14A C 0.0274(17) 0.1479(12) 0.0361(5) 0.085(6) Uani 0.70(2) 1 d P C 1
H14A H 0.0858 0.1522 0.0062 0.101 Uiso 0.70(2) 1 calc PR C 1
H14B H 0.0028 0.0851 0.0403 0.101 Uiso 0.70(2) 1 calc PR C 1
C14B C 0.061(3) 0.242(2) 0.0578(11) 0.072(13) Uani 0.30(2) 1 d P C 2
H14C H 0.1256 0.2625 0.0322 0.086 Uiso 0.30(2) 1 calc PR C 2
H14D H 0.0329 0.2934 0.0779 0.086 Uiso 0.30(2) 1 calc PR C 2

loop_
_atom_site_aniso_label
_atom_site_aniso_U_11
_atom_site_aniso_U_22
_atom_site_aniso_U_33
_atom_site_aniso_U_23
_atom_site_aniso_U_13
_atom_site_aniso_U_12
C1 0.025(3) 0.041(4) 0.034(3) -0.004(3) 0.001(3) -0.001(3)
C2 0.026(4) 0.056(5) 0.025(3) -0.001(3) 0.001(3) -0.001(3)
C3 0.030(3) 0.040(4) 0.033(3) -0.003(3) -0.005(3) -0.003(3)
C4 0.039(4) 0.042(4) 0.035(4) -0.003(3) 0.006(3) -0.003(3)
C5 0.042(4) 0.063(5) 0.028(3) -0.002(3) 0.002(3) -0.003(4)
C6 0.037(4) 0.057(5) 0.027(3) 0.000(3) -0.008(3) -0.002(4)
C7 0.028(4) 0.057(5) 0.042(4) 0.003(3) -0.001(3) 0.000(4)
C8 0.067(6) 0.063(6) 0.097(7) -0.011(5) -0.010(6) 0.003(5)
C9 0.073(7) 0.089(8) 0.118(9) -0.025(7) -0.013(7) 0.011(6)
C10 0.068(7) 0.088(7) 0.105(8) -0.017(6) 0.005(6) 0.002(6)
C11 0.078(8) 0.080(7) 0.134(10) -0.005(7) 0.029(8) -0.002(6)
C12 0.084(8) 0.085(8) 0.098(8) 0.017(6) 0.026(7) 0.012(6)
C13 0.100(9) 0.085(8) 0.145(11) 0.056(8) 0.058(8) 0.034(7)
C15 0.197(19) 0.090(10) 0.136(13) -0.041(9) 0.098(13) -0.064(12)
Ag1 0.0353(3) 0.0964(5) 0.0397(3) -0.0104(3) -0.0043(3) -0.0075(3)
Ag2 0.0882(6) 0.0981(6) 0.1029(7) -0.0355(5) -0.0041(5) -0.0030(5)
N1 0.069(5) 0.057(4) 0.098(6) -0.007(4) -0.012(4) 0.011(4)
N2 0.134(10) 0.243(16) 0.190(12) 0.133(12) 0.087(9) 0.116(11)
O1 0.068(4) 0.085(4) 0.104 -0.001(4) 0.041(4) 0.010(3)
O2 0.047(4) 0.159(7) 0.128(6) 0.080(5) 0.032(4) 0.021(4)
O3 0.037(4) 0.335(12) 0.104(5) -0.116(7) 0.018(4) -0.053(6)
O4 0.031(3) 0.093(4) 0.043(3) -0.005(3) 0.006(2) -0.008(3)
O5 0.029(3) 0.096(4) 0.043(3) -0.011(3) -0.006(2) -0.007(3)
O6 0.037(3) 0.167(6) 0.034(3) -0.015(3) -0.002(2) -0.019(4)
S1 0.0278(9) 0.0564(12) 0.0416(9) -0.0068(9) 0.0010(8) -0.0004(9)
C14A 0.091(12) 0.090(12) 0.073(10) 0.021(8) 0.030(9) 0.016(10)
C14B 0.08(2) 0.06(2) 0.07(2) -0.023(17) 0.034(18) -0.037(18)

loop_
_atom_type_symbol
_atom_type_description
_atom_type_scat_dispersion_real
_atom_type_scat_dispersion_imag
_atom_type_scat_source
C C 0.0033 0.0016 'International Tables Vol C Tables 4.2.6.8 and 6.1.1.4'
H H 0.0000 0.0000 'International Tables Vol C Tables 4.2.6.8 and 6.1.1.4'
Ag Ag -0.8971 1.1015 'International Tables Vol C Tables 4.2.6.8 and 6.1.1.4'
N N 0.0061 0.0033 'International Tables Vol C Tables 4.2.6.8 and 6.1.1.4'
O O 0.0106 0.0060 'International Tables Vol C Tables 4.2.6.8 and 6.1.1.4'
S S 0.1246 0.1234 'International Tables Vol C Tables 4.2.6.8 and 6.1.1.4'

loop_
_geom_angle_atom_site_label_1
_geom_angle_atom_site_label_2
_geom_angle_atom_site_label_3
_geom_angle
_geom_angle_site_symmetry_1
_geom_angle_site_symmetry_3
C2 C1 C6 119.1(6) . .
C2 C1 S1 119.6(5) . .
C6 C1 S1 121.3(5) . .
C1 C2 C3 121.8(6) . .
C1 C2 H2 119.1 . .
C3 C2 H2 119.1 . .
C2 C3 C4 119.0(6) . .
C2 C3 C7 119.2(6) . .
C4 C3 C7 121.7(6) . .
O4 C4 C5 116.7(6) . .
O4 C4 C3 124.1(6) . .
C5 C4 C3 119.2(6) . .
C6 C5 C4 120.4(6) . .
C6 C5 H5 119.8 . .
C4 C5 H5 119.8 . .
C5 C6 C1 120.4(6) . .
C5 C6 H6 119.8 . .
C1 C6 H6 119.8 . .
O6 C7 O5 124.7(6) . .
O6 C7 C3 117.3(6) . .
O5 C7 C3 118.1(6) . .
N1 C8 C9 112.5(8) . .
N1 C8 H8A 109.1 . .
C9 C8 H8A 109.1 . .
N1 C8 H8B 109.1 . .
C9 C8 H8B 109.1 . .
H8A C8 H8B 107.8 . .
C10 C9 C8 114.3(9) . .
C10 C9 H9A 108.7 . .
C8 C9 H9A 108.7 . .
C10 C9 H9B 108.7 . .
C8 C9 H9B 108.7 . .
H9A C9 H9B 107.6 . .
C9 C10 C11 114.7(9) . .
C9 C10 H10A 108.6 . .
C11 C10 H10A 108.6 . .
C9 C10 H10B 108.6 . .
C11 C10 H10B 108.6 . .
H10A C10 H10B 107.6 . .
C12 C11 C10 113.9(9) . .
C12 C11 H11A 108.8 . .
C10 C11 H11A 108.8 . .
C12 C11 H11B 108.8 . .
C10 C11 H11B 108.8 . .
H11A C11 H11B 107.7 . .
C11 C12 C13 114.4(10) . .
C11 C12 H12A 108.7 . .
C13 C12 H12A 108.7 . .
C11 C12 H12B 108.7 . .
C13 C12 H12B 108.7 . .
H12A C12 H12B 107.6 . .
C14B C13 C12 106.4(14) . .
C14B C13 C14A 59.0(13) . .
C12 C13 C14A 111.3(10) . .
C14B C13 H13A 144.1 . .
C12 C13 H13A 109.4 . .
C14A C13 H13A 109.4 . .
C14B C13 H13B 55.4 . .
C12 C13 H13B 109.4 . .
C14A C13 H13B 109.4 . .
H13A C13 H13B 108.0 . .
N2 C15 C14A 125.8(15) . .
N2 C15 C14B 82.2(15) . .
C14A C15 C14B 57.0(16) . .
N2 C15 H15A 105.9 . .
C14A C15 H15A 105.9 . .
C14B C15 H15A 161.3 . .
N2 C15 H15B 105.9 . .
C14A C15 H15B 105.9 . .
C14B C15 H15B 87.1 . .
H15A C15 H15B 106.2 . .
O6 Ag1 O5 163.32(18) 5_656 1_455
O6 Ag1 O1 110.7(2) 5_656 .
O5 Ag1 O1 85.9(2) 1_455 .
O6 Ag1 Ag1 80.97(14) 5_656 5_556
O5 Ag1 Ag1 82.36(13) 1_455 5_556
O1 Ag1 Ag1 168.06(17) . 5_556
O6 Ag1 Ag2 93.73(19) 5_656 .
O5 Ag1 Ag2 84.53(15) 1_455 .
O1 Ag1 Ag2 90.88(15) . .
Ag1 Ag1 Ag2 85.70(3) 5_556 .
N1 Ag2 N2 178.7(5) . 8_566
N1 Ag2 Ag1 81.29(19) . .
N2 Ag2 Ag1 100.0(5) 8_566 .
C8 N1 Ag2 117.1(6) . .
C8 N1 H1A 108.0 . .
Ag2 N1 H1A 108.0 . .
C8 N1 H1B 108.0 . .
Ag2 N1 H1B 108.0 . .
H1A N1 H1B 107.3 . .
C15 N2 Ag2 121.0(10) . 8_565
C15 N2 H2A 107.1 . .
Ag2 N2 H2A 107.1 8_565 .
C15 N2 H2B 107.1 . .
Ag2 N2 H2B 107.1 8_565 .
H2A N2 H2B 106.8 . .
S1 O1 Ag1 108.3(3) . .
C4 O4 H4 109.5 . .
C7 O5 Ag1 123.9(4) . 1_655
C7 O6 Ag1 127.8(5) . 5_656
O3 S1 O1 117.9(6) . .
O3 S1 O2 110.0(6) . .
O1 S1 O2 108.0(5) . .
O3 S1 C1 107.9(3) . .
O1 S1 C1 105.9(3) . .
O2 S1 C1 106.6(3) . .
C15 C14A C13 115.8(14) . .
C15 C14A H14A 108.3 . .
C13 C14A H14A 108.3 . .
C15 C14A H14B 108.3 . .
C13 C14A H14B 108.3 . .
H14A C14A H14B 107.4 . .
C13 C14B C15 110.9(19) . .
C13 C14B H14C 109.5 . .
C15 C14B H14C 109.5 . .
C13 C14B H14D 109.5 . .
C15 C14B H14D 109.5 . .
H14C C14B H14D 108.0 . .

loop_
_geom_bond_atom_site_label_1
_geom_bond_atom_site_label_2
_geom_bond_distance
_geom_bond_site_symmetry_2
C1 C2 1.372(8) .
C1 C6 1.392(8) .
C1 S1 1.762(6) .
C2 C3 1.385(8) .
C2 H2 0.9300 .
C3 C4 1.406(8) .
C3 C7 1.498(9) .
C4 O4 1.348(8) .
C4 C5 1.393(9) .
C5 C6 1.382(9) .
C5 H5 0.9300 .
C6 H6 0.9300 .
C7 O6 1.235(8) .
C7 O5 1.250(8) .
C8 N1 1.476(11) .
C8 C9 1.511(13) .
C8 H8A 0.9700 .
C8 H8B 0.9700 .
C9 C10 1.475(12) .
C9 H9A 0.9700 .
C9 H9B 0.9700 .
C10 C11 1.526(13) .
C10 H10A 0.9700 .
C10 H10B 0.9700 .
C11 C12 1.453(14) .
C11 H11A 0.9700 .
C11 H11B 0.9700 .
C12 C13 1.539(13) .
C12 H12A 0.9700 .
C12 H12B 0.9700 .
C13 C14B 1.35(4) .
C13 C14A 1.72(2) .
C13 H13A 0.9700 .
C13 H13B 0.9700 .
C15 N2 1.272(16) .
C15 C14A 1.34(2) .
C15 C14B 1.79(3) .
C15 H15A 0.9700 .
C15 H15B 0.9700 .
Ag1 O6 2.166(5) 5_656
Ag1 O5 2.202(4) 1_455
Ag1 O1 2.482(6) .
Ag1 Ag1 2.8332(11) 5_556
Ag1 Ag2 3.1313(11) .
Ag2 N1 2.082(7) .
Ag2 N2 2.090(11) 8_566
N1 H1A 0.9000 .
N1 H1B 0.9000 .
N2 Ag2 2.090(11) 8_565
N2 H2A 0.9000 .
N2 H2B 0.9000 .
O1 S1 1.401(6) .
O2 S1 1.425(6) .
O3 S1 1.379(6) .
O4 H4 0.8200 .
O5 Ag1 2.202(4) 1_655
O6 Ag1 2.166(5) 5_656
C14A H14A 0.9700 .
C14A H14B 0.9700 .
C14B H14C 0.9700 .
C14B H14D 0.9700 .

loop_
_geom_hbond_atom_site_label_D
_geom_hbond_atom_site_label_H
_geom_hbond_atom_site_label_A
_geom_hbond_distance_DH
_geom_hbond_distance_HA
_geom_hbond_distance_DA
_geom_hbond_angle_DHA
_geom_hbond_site_symmetry_A
N1 H1A O3 0.90 2.66 3.505(14) 157.0 7_665
N1 H1A S1 0.90 3.01 3.734(7) 139.0 7_665
N1 H1B O1 0.90 2.02 2.920(9) 176.2 .
N2 H2B O2 0.90 2.51 2.961(13) 111.4 4
O4 H4 O5 0.82 1.93 2.632(6) 143.3 .

loop_
_geom_torsion_atom_site_label_1
_geom_torsion_atom_site_label_2
_geom_torsion_atom_site_label_3
_geom_torsion_atom_site_label_4
_geom_torsion
_geom_torsion_site_symmetry_1
_geom_torsion_site_symmetry_2
_geom_torsion_site_symmetry_3
_geom_torsion_site_symmetry_4
C6 C1 C2 C3 0.2(10) . . . .
S1 C1 C2 C3 -177.7(5) . . . .
C1 C2 C3 C4 -1.9(10) . . . .
C1 C2 C3 C7 176.6(6) . . . .
C2 C3 C4 O4 -178.6(6) . . . .
C7 C3 C4 O4 3.0(10) . . . .
C2 C3 C4 C5 1.5(10) . . . .
C7 C3 C4 C5 -177.0(6) . . . .
O4 C4 C5 C6 -179.4(6) . . . .
C3 C4 C5 C6 0.6(10) . . . .
C4 C5 C6 C1 -2.2(11) . . . .
C2 C1 C6 C5 1.8(10) . . . .
S1 C1 C6 C5 179.7(5) . . . .
C2 C3 C7 O6 3.0(10) . . . .
C4 C3 C7 O6 -178.6(7) . . . .
C2 C3 C7 O5 -175.9(7) . . . .
C4 C3 C7 O5 2.6(10) . . . .
N1 C8 C9 C10 -173.7(8) . . . .
C8 C9 C10 C11 177.5(8) . . . .
C9 C10 C11 C12 179.5(10) . . . .
C10 C11 C12 C13 179.7(9) . . . .
C11 C12 C13 C14B -137.1(15) . . . .
C11 C12 C13 C14A 160.4(10) . . . .
O6 Ag1 Ag2 N1 122.2(3) 5_656 . . .
O5 Ag1 Ag2 N1 -74.4(2) 1_455 . . .
O1 Ag1 Ag2 N1 11.4(3) . . . .
Ag1 Ag1 Ag2 N1 -157.2(2) 5_556 . . .
O6 Ag1 Ag2 N2 -57.6(3) 5_656 . . 8_566
O5 Ag1 Ag2 N2 105.8(3) 1_455 . . 8_566
O1 Ag1 Ag2 N2 -168.4(4) . . . 8_566
Ag1 Ag1 Ag2 N2 23.1(3) 5_556 . . 8_566
C9 C8 N1 Ag2 168.1(6) . . . .
Ag1 Ag2 N1 C8 113.8(6) . . . .
C14A C15 N2 Ag2 50(3) . . . 8_565
C14B C15 N2 Ag2 88.5(16) . . . 8_565
O6 Ag1 O1 S1 104.3(4) 5_656 . . .
O5 Ag1 O1 S1 -77.0(4) 1_455 . . .
Ag1 Ag1 O1 S1 -88.3(8) 5_556 . . .
Ag2 Ag1 O1 S1 -161.4(4) . . . .
O6 C7 O5 Ag1 -6.2(11) . . . 1_655
C3 C7 O5 Ag1 172.6(4) . . . 1_655
O5 C7 O6 Ag1 7.2(12) . . . 5_656
C3 C7 O6 Ag1 -171.6(5) . . . 5_656
Ag1 O1 S1 O3 98.5(5) . . . .
Ag1 O1 S1 O2 -26.9(5) . . . .
Ag1 O1 S1 C1 -140.7(3) . . . .
C2 C1 S1 O3 -159.5(7) . . . .
C6 C1 S1 O3 22.6(8) . . . .
C2 C1 S1 O1 73.4(6) . . . .
C6 C1 S1 O1 -104.5(6) . . . .
C2 C1 S1 O2 -41.4(7) . . . .
C6 C1 S1 O2 140.7(6) . . . .
N2 C15 C14A C13 77(2) . . . .
C14B C15 C14A C13 29.0(13) . . . .
C14B C13 C14A C15 -39.0(18) . . . .
C12 C13 C14A C15 57.8(15) . . . .
C12 C13 C14B C15 -78.4(18) . . . .
C14A C13 C14B C15 27.0(11) . . . .
N2 C15 C14B C13 -179.0(19) . . . .
C14A C15 C14B C13 -36.5(17) . . . .
